data_2203319
loop_
_publ_author_name
'Cheshkov, Dmitry A.'
'Belyaev, Boris A.'
'Belov, Andrey P.'
'Rybakov, Victor B.'

_publ_section_title
;
 Chloro(1-methoxymethyl-\p-allyl)(pyridine-\k<i>N</i>)palladium(II)
;
_journal_issue 3
_journal_name_full 'Acta Crystallographica Section E'
_journal_page_first m300
_journal_page_last m301
_journal_paper_doi 10.1107/S1600536804001631
_journal_volume 60
_journal_year 2004
_chemical_formula_iupac '[Pd Cl (C5 H 9 O) (C5 H5 N)]'
_chemical_formula_moiety 'C10 H14 Cl N O Pd'
_chemical_formula_sum 'C10 H14 Cl N O Pd'
_chemical_formula_weight 306.07
_chemical_name_systematic
;
Chloro(1-methoxymethyl-\p-allyl)(pyridine-\kN)palladium
;
_space_group_IT_number 14
_symmetry_cell_setting monoclinic
_symmetry_space_group_name_Hall '-P 2yn'
_symmetry_space_group_name_H-M 'P 1 21/n 1'
_atom_sites_solution_hydrogens geom
_atom_sites_solution_primary direct
_atom_sites_solution_secondary difmap
_cell_angle_alpha 90
_cell_angle_beta 90.38(2)
_cell_angle_gamma 90
_cell_formula_units_Z 4
_cell_length_a 8.627(5)
_cell_length_b 13.115(4)
_cell_length_c 10.299(2)
_cell_measurement_reflns_used 25
_cell_measurement_temperature 293
_cell_measurement_theta_max 16
_cell_measurement_theta_min 15
_cell_volume 1165.2(8)
_computing_cell_refinement 'CAD-4 Software'
_computing_data_collection 'CAD-4 Software (Enraf--Nonius, 1994)'
_computing_data_reduction 'PROFIT (Streltsov & Zavodnik, 1989)'
_computing_molecular_graphics 'ORTEP-3 for Windows (Farrugia, 2003)'
_computing_publication_material 'WinGX (Farrugia, 1999)'
_computing_structure_refinement 'SHELXL97 (Sheldrick, 1997)'
_computing_structure_solution 'SHELXS97 (Sheldrick, 1997)'
_diffrn_ambient_temperature 293(2)
_diffrn_measured_fraction_theta_full 1.000
_diffrn_measured_fraction_theta_max 1.000
_diffrn_measurement_device '\k-geometry diffractometer'
_diffrn_measurement_device_type 'Enraf--Nonius CAD-4'
_diffrn_measurement_method 'non-profiled \w/2\q'
_diffrn_radiation_monochromator graphite
_diffrn_radiation_source 'fine-focus sealed tube'
_diffrn_radiation_type MoK\a
_diffrn_radiation_wavelength 0.71073
_diffrn_reflns_av_R_equivalents 0.0509
_diffrn_reflns_av_sigmaI/netI 0.0398
_diffrn_reflns_limit_h_max 11
_diffrn_reflns_limit_h_min -11
_diffrn_reflns_limit_k_max 17
_diffrn_reflns_limit_k_min 0
_diffrn_reflns_limit_l_max 13
_diffrn_reflns_limit_l_min 0
_diffrn_reflns_number 2962
_diffrn_reflns_theta_full 27.97
_diffrn_reflns_theta_max 27.97
_diffrn_reflns_theta_min 2.51
_diffrn_standards_decay_% 3
_diffrn_standards_interval_count 238
_diffrn_standards_interval_time 18
_diffrn_standards_number 1
_exptl_absorpt_coefficient_mu 1.790
_exptl_absorpt_correction_T_max 0.5837
_exptl_absorpt_correction_T_min 0.5363
_exptl_absorpt_correction_type psi-scan
_exptl_absorpt_process_details '(North et al., 1968)'
_exptl_crystal_colour yellow
_exptl_crystal_density_diffrn 1.745
_exptl_crystal_density_method 'not measured'
_exptl_crystal_description prism
_exptl_crystal_F_000 608
_exptl_crystal_size_max 0.3
_exptl_crystal_size_mid 0.3
_exptl_crystal_size_min 0.3
_refine_diff_density_max 0.993
_refine_diff_density_min -0.636
_refine_ls_extinction_method none
_refine_ls_goodness_of_fit_ref 1.058
_refine_ls_hydrogen_treatment mixed
_refine_ls_matrix_type full
_refine_ls_number_parameters 130
_refine_ls_number_reflns 2815
_refine_ls_number_restraints 0
_refine_ls_restrained_S_all 1.058
_refine_ls_R_factor_all 0.0599
_refine_ls_R_factor_gt 0.0413
_refine_ls_shift/su_max 0.001
_refine_ls_shift/su_mean 0.000
_refine_ls_structure_factor_coef Fsqd
_refine_ls_weighting_details 'calc w = 1/[\s^2^(Fo^2^)+(0.0551P)^2^+0.091P] where P = (Fo^2^+2Fc^2^)/3'
_refine_ls_weighting_scheme calc
_refine_ls_wR_factor_gt 0.0959
_refine_ls_wR_factor_ref 0.1051
_reflns_number_gt 2177
_reflns_number_total 2815
_reflns_threshold_expression I>2\s(I)
_cod_data_source_file na6284.cif
_cod_data_source_block I
_cod_original_sg_symbol_H-M 'P 21/n'
_cod_database_code 2203319
_cod_database_fobs_code 2203319

loop_
_symmetry_equiv_pos_as_xyz
'x, y, z'
'-x+1/2, y+1/2, -z+1/2'
'-x, -y, -z'
'x-1/2, -y-1/2, z-1/2'

loop_
_atom_site_label
_atom_site_fract_x
_atom_site_fract_y
_atom_site_fract_z
_atom_site_U_iso_or_equiv
_atom_site_adp_type
_atom_site_calc_flag
_atom_site_refinement_flags
_atom_site_occupancy
_atom_site_type_symbol
Pd1 0.21099(3) 0.52619(3) 0.47197(3) 0.03913(14) Uani d . 1 Pd
Cl1 0.21991(14) 0.50436(9) 0.70117(11) 0.0499(3) Uani d . 1 Cl
N1 0.1074(4) 0.6732(3) 0.4809(3) 0.0412(8) Uani d . 1 N
C2 0.1210(6) 0.7335(4) 0.5841(5) 0.0531(12) Uani d . 1 C
H2 0.1796 0.7108 0.6544 0.064 Uiso calc R 1 H
C3 0.0522(7) 0.8281(4) 0.5916(6) 0.0649(14) Uani d . 1 C
H3 0.0673 0.8691 0.6643 0.078 Uiso calc R 1 H
C4 -0.0387(6) 0.8609(4) 0.4902(5) 0.0604(13) Uani d . 1 C
H4 -0.0913 0.9227 0.4947 0.072 Uiso calc R 1 H
C5 -0.0502(6) 0.8006(4) 0.3825(5) 0.0531(12) Uani d . 1 C
H5 -0.1074 0.8223 0.3107 0.064 Uiso calc R 1 H
C6 0.0227(5) 0.7085(4) 0.3810(4) 0.0467(10) Uani d . 1 C
H6 0.0132 0.6682 0.3071 0.056 Uiso calc R 1 H
C7 0.2214(7) 0.5105(4) 0.2670(5) 0.0578(13) Uani d . 1 C
H7A 0.1180 0.5010 0.2891 0.069 Uiso calc R 1 H
H7B 0.2480 0.5596 0.2059 0.069 Uiso calc R 1 H
C8 0.3360(6) 0.4514(4) 0.3253(5) 0.0559(12) Uani d . 1 C
H8 0.4396 0.4604 0.3037 0.067 Uiso calc R 1 H
C9 0.2937(5) 0.3794(4) 0.4153(5) 0.0500(11) Uani d . 1 C
H9 0.1886 0.3658 0.4249 0.060 Uiso calc R 1 H
C10 0.4058(6) 0.3213(4) 0.4991(5) 0.0553(12) Uani d . 1 C
H10A 0.491 0.3576 0.5113 0.066 Uiso calc R 1 H
H10B 0.3639 0.3090 0.576 0.066 Uiso calc R 1 H
O11 0.4414(5) 0.2296(3) 0.4375(4) 0.0688(10) Uani d . 1 O
C12 0.5168(7) 0.1589(4) 0.5201(6) 0.0790(18) Uani d . 1 C
H12A 0.5999 0.1924 0.5656 0.119 Uiso calc R 1 H
H12B 0.5579 0.1040 0.4692 0.119 Uiso calc R 1 H
H12C 0.4440 0.1324 0.5815 0.119 Uiso calc R 1 H

loop_
_atom_site_aniso_label
_atom_site_aniso_U_11
_atom_site_aniso_U_22
_atom_site_aniso_U_33
_atom_site_aniso_U_12
_atom_site_aniso_U_13
_atom_site_aniso_U_23
_atom_site_aniso_type_symbol
Pd1 0.03213(18) 0.0440(2) 0.0413(2) -0.00210(14) 0.00199(12) -0.00404(14) Pd
Cl1 0.0516(6) 0.0553(6) 0.0428(6) -0.0009(5) -0.0025(5) -0.0004(5) Cl
N1 0.0345(17) 0.0439(19) 0.0451(19) -0.0019(15) 0.0002(15) -0.0016(16) N
C2 0.051(3) 0.055(3) 0.053(3) 0.004(2) -0.015(2) -0.007(2) C
C3 0.070(3) 0.054(3) 0.071(4) 0.004(3) -0.011(3) -0.020(3) C
C4 0.057(3) 0.046(3) 0.078(4) 0.005(2) -0.001(3) 0.003(3) C
C5 0.050(3) 0.052(3) 0.058(3) -0.007(2) -0.007(2) 0.010(2) C
C6 0.046(2) 0.050(3) 0.044(2) -0.003(2) -0.0045(19) 0.002(2) C
C7 0.065(3) 0.068(3) 0.041(3) 0.005(3) 0.016(2) -0.003(2) C
C8 0.052(3) 0.063(3) 0.053(3) 0.003(2) 0.016(2) -0.013(2) C
C9 0.040(2) 0.049(3) 0.061(3) -0.0004(19) 0.009(2) -0.011(2) C
C10 0.047(3) 0.055(3) 0.064(3) 0.000(2) 0.003(2) -0.006(2) C
O11 0.097(3) 0.051(2) 0.058(2) 0.021(2) 0.006(2) 0.0005(18) O
C12 0.086(4) 0.059(3) 0.093(5) 0.017(3) 0.016(4) 0.017(3) C

loop_
_atom_type_symbol
_atom_type_description
_atom_type_scat_dispersion_real
_atom_type_scat_dispersion_imag
_atom_type_scat_source
C C 0.0033 0.0016 'International Tables Vol C Tables 4.2.6.8 and 6.1.1.4'
H H 0.0000 0.0000 'International Tables Vol C Tables 4.2.6.8 and 6.1.1.4'
Cl Cl 0.1484 0.1585 'International Tables Vol C Tables 4.2.6.8 and 6.1.1.4'
N N 0.0061 0.0033 'International Tables Vol C Tables 4.2.6.8 and 6.1.1.4'
O O 0.0106 0.0060 'International Tables Vol C Tables 4.2.6.8 and 6.1.1.4'
Pd Pd -0.9988 1.0072 'International Tables Vol C Tables 4.2.6.8 and 6.1.1.4'

loop_
_geom_angle_atom_site_label_1
_geom_angle_atom_site_label_2
_geom_angle_atom_site_label_3
_geom_angle
_geom_angle_publ_flag
C8 Pd1 C7 38.4(2) y
C8 Pd1 N1 132.14(18) y
C7 Pd1 N1 98.69(17) y
C8 Pd1 C9 37.81(19) y
C7 Pd1 C9 68.0(2) y
N1 Pd1 C9 165.92(16) y
C8 Pd1 Cl1 130.00(15) y
C7 Pd1 Cl1 166.82(15) y
N1 Pd1 Cl1 94.42(10) y
C9 Pd1 Cl1 98.85(14) y
C2 N1 C6 116.9(4) y
C2 N1 Pd1 122.6(3) y
C6 N1 Pd1 120.5(3) y
N1 C2 C3 123.0(5) y
N1 C2 H2 118.5 n
C3 C2 H2 118.5 n
C4 C3 C2 118.9(5) y
C4 C3 H3 120.5 n
C2 C3 H3 120.5 n
C5 C4 C3 118.4(5) y
C5 C4 H4 120.8 n
C3 C4 H4 120.8 n
C6 C5 C4 119.5(5) y
C6 C5 H5 120.3 n
C4 C5 H5 120.3 n
N1 C6 C5 123.1(4) y
N1 C6 H6 118.4 n
C5 C6 H6 118.4 n
C8 C7 Pd1 70.1(3) y
C8 C7 H7A 120.0 n
Pd1 C7 H7A 73.9 n
C8 C7 H7B 120.0 n
Pd1 C7 H7B 128.2 n
H7A C7 H7B 120.0 n
C9 C8 C7 118.9(5) y
C9 C8 Pd1 72.3(3) y
C7 C8 Pd1 71.5(3) y
C9 C8 H8 120.5 n
C7 C8 H8 120.5 n
Pd1 C8 H8 127.6 n
C8 C9 C10 124.4(4) y
C8 C9 Pd1 69.9(3) y
C10 C9 Pd1 121.1(3) y
C8 C9 H9 117.8 n
C10 C9 H9 117.8 n
Pd1 C9 H9 79.4 n
O11 C10 C9 108.6(4) y
O11 C10 H10A 110.0 n
C9 C10 H10A 110.0 n
O11 C10 H10B 110.0 n
C9 C10 H10B 110.0 n
H10A C10 H10B 108.3 n
C10 O11 C12 113.2(4) y
O11 C12 H12A 109.5 n
O11 C12 H12B 109.5 n
H12A C12 H12B 109.5 n
O11 C12 H12C 109.5 n
H12A C12 H12C 109.5 n
H12B C12 H12C 109.5 n

loop_
_geom_bond_atom_site_label_1
_geom_bond_atom_site_label_2
_geom_bond_distance
_geom_bond_publ_flag
Pd1 C8 2.105(5) y
Pd1 C7 2.124(5) y
Pd1 N1 2.128(4) y
Pd1 C9 2.136(5) y
Pd1 Cl1 2.3787(13) y
N1 C2 1.329(5) y
N1 C6 1.341(5) y
C2 C3 1.377(7) y
C2 H2 0.9300 n
C3 C4 1.371(7) y
C3 H3 0.9300 n
C4 C5 1.366(7) y
C4 H4 0.9300 n
C5 C6 1.362(7) y
C5 H5 0.9300 n
C6 H6 0.9300 n
C7 C8 1.390(7) y
C7 H7A 0.9300 n
C7 H7B 0.9300 n
C8 C9 1.374(7) y
C8 H8 0.9300 n
C9 C10 1.499(7) y
C9 H9 0.9300 n
C10 O11 1.395(6) y
C10 H10A 0.8866 n
C10 H10B 0.8866 n
O11 C12 1.413(6) y
C12 H12A 0.9600 n
C12 H12B 0.9600 n
C12 H12C 0.9600 n
